data_2229861
loop_
_publ_author_name
'Choi, Hong Dae'
'Seo, Pil Ja'
'Son, Byeng Wha'
'Lee, Uk'

_publ_section_title
;
 5-Cyclopentyl-3-methylsulfinyl-2-phenyl-1-benzofuran
;
_journal_coeditor_code TK2730
_journal_issue 4
_journal_name_full 'Acta Crystallographica Section E'
_journal_page_first o1000
_journal_paper_doi 10.1107/S1600536811010920
_journal_volume 67
_journal_year 2011
_chemical_formula_iupac 'C20 H20 O2 S'
_chemical_formula_moiety 'C20 H20 O2 S'
_chemical_formula_sum 'C20 H20 O2 S'
_chemical_formula_weight 324.42
_chemical_name_systematic
;
5-Cyclopentyl-3-methylsulfinyl-2-phenyl-1-benzofuran
;
_space_group_IT_number 14
_symmetry_cell_setting monoclinic
_symmetry_space_group_name_Hall '-P 2ybc'
_symmetry_space_group_name_H-M 'P 1 21/c 1'
_atom_sites_solution_hydrogens difmap
_atom_sites_solution_primary direct
_atom_sites_solution_secondary difmap
_cell_angle_alpha 90.00
_cell_angle_beta 90.038(2)
_cell_angle_gamma 90.00
_cell_formula_units_Z 4
_cell_length_a 5.9586(7)
_cell_length_b 25.397(3)
_cell_length_c 10.7804(12)
_cell_measurement_reflns_used 3689
_cell_measurement_temperature 173(2)
_cell_measurement_theta_max 26.80
_cell_measurement_theta_min 2.48
_cell_volume 1631.4(3)
_computing_cell_refinement '<i>SAINT</i> (Bruker, 2009)'
_computing_data_collection '<i>APEX2</i> (Bruker, 2009)'
_computing_data_reduction '<i>SAINT</i> (Bruker, 2009)'
_computing_molecular_graphics '<i>ORTEP-3</i> (Farrugia, 1997) and <i>DIAMOND</i> (Brandenburg, 1998)'
_computing_publication_material '<i>SHELXL97</i> (Sheldrick, 2008)'
_computing_structure_refinement '<i>SHELXL97</i> (Sheldrick, 2008)'
_computing_structure_solution '<i>SHELXS97</i> (Sheldrick, 2008)'
_diffrn_ambient_temperature 173(2)
_diffrn_detector_area_resol_mean 10.0
_diffrn_measured_fraction_theta_full 0.998
_diffrn_measured_fraction_theta_max 0.998
_diffrn_measurement_device_type 'Bruker SMART APEXII CCD'
_diffrn_measurement_method '\f and \w scans'
_diffrn_radiation_monochromator 'graphite multilayer'
_diffrn_radiation_source 'rotating anode'
_diffrn_radiation_type MoK\a
_diffrn_radiation_wavelength 0.71073
_diffrn_reflns_av_R_equivalents 0.0426
_diffrn_reflns_av_sigmaI/netI 0.0346
_diffrn_reflns_limit_h_max 7
_diffrn_reflns_limit_h_min -7
_diffrn_reflns_limit_k_max 32
_diffrn_reflns_limit_k_min -33
_diffrn_reflns_limit_l_max 13
_diffrn_reflns_limit_l_min -14
_diffrn_reflns_number 15888
_diffrn_reflns_theta_full 27.55
_diffrn_reflns_theta_max 27.55
_diffrn_reflns_theta_min 1.60
_diffrn_standards_number 0
_exptl_absorpt_coefficient_mu 0.206
_exptl_absorpt_correction_T_max 0.9759
_exptl_absorpt_correction_T_min 0.9337
_exptl_absorpt_correction_type multi-scan
_exptl_absorpt_process_details '(SADABS; Bruker, 2009)'
_exptl_crystal_colour colourless
_exptl_crystal_density_diffrn 1.321
_exptl_crystal_density_method 'not measured'
_exptl_crystal_description block
_exptl_crystal_F_000 688
_exptl_crystal_size_max 0.34
_exptl_crystal_size_mid 0.15
_exptl_crystal_size_min 0.12
_refine_diff_density_max 0.420
_refine_diff_density_min -0.371
_refine_ls_extinction_method none
_refine_ls_goodness_of_fit_ref 1.060
_refine_ls_hydrogen_treatment constr
_refine_ls_matrix_type full
_refine_ls_number_parameters 228
_refine_ls_number_reflns 3749
_refine_ls_number_restraints 36
_refine_ls_restrained_S_all 1.061
_refine_ls_R_factor_all 0.0681
_refine_ls_R_factor_gt 0.0551
_refine_ls_shift/su_max 0.000
_refine_ls_shift/su_mean 0.000
_refine_ls_structure_factor_coef Fsqd
_refine_ls_weighting_details 'calc w=1/[\s^2^(Fo^2^)+(0.0448P)^2^+1.8445P] where P=(Fo^2^+2Fc^2^)/3'
_refine_ls_weighting_scheme calc
_refine_ls_wR_factor_gt 0.1320
_refine_ls_wR_factor_ref 0.1387
_reflns_number_gt 2998
_reflns_number_total 3749
_reflns_threshold_expression I>2\s(I)
_cod_data_source_file tk2730.cif
_cod_data_source_block I
_cod_original_sg_symbol_Hall ' -P 2ybc'
_cod_original_sg_symbol_H-M 'P 21/c  '
_cod_database_code 2229861
_cod_database_fobs_code 2229861

loop_
_symmetry_equiv_pos_as_xyz
'x, y, z'
'-x, y+1/2, -z+1/2'
'-x, -y, -z'
'x, -y-1/2, z-1/2'

loop_
_atom_site_type_symbol
_atom_site_label
_atom_site_fract_x
_atom_site_fract_y
_atom_site_fract_z
_atom_site_U_iso_or_equiv
_atom_site_adp_type
_atom_site_calc_flag
_atom_site_refinement_flags
_atom_site_occupancy
_atom_site_disorder_assembly
_atom_site_disorder_group
S S1 -0.00822(10) 0.27762(2) 0.59148(5) 0.03089(17) Uani d . 1 . .
O O1 -0.0724(3) 0.43153(6) 0.54750(15) 0.0316(4) Uani d . 1 A .
O O2 0.0353(4) 0.26204(7) 0.72244(17) 0.0452(5) Uani d . 1 C .
C C1 0.0137(4) 0.34662(9) 0.5858(2) 0.0274(5) Uani d . 1 B .
C C2 0.1643(4) 0.37906(9) 0.6581(2) 0.0291(5) Uani d . 1 . .
C C3 0.3432(4) 0.37030(9) 0.7400(2) 0.0348(5) Uani d . 1 A .
H H3 0.3856 0.3354 0.7616 0.042 Uiso calc R 1 . .
C C4 0.4575(5) 0.41296(10) 0.7891(3) 0.0429(6) Uani d D 1 . .
C C5 0.3859(5) 0.46426(10) 0.7584(2) 0.0429(6) Uani d . 1 A .
H H5 0.4628 0.4934 0.7939 0.051 Uiso calc R 1 . .
C C6 0.2092(4) 0.47403(9) 0.6792(2) 0.0364(6) Uani d . 1 . .
H H6 0.1631 0.5088 0.6592 0.044 Uiso calc R 1 A .
C C7 0.1034(4) 0.43049(9) 0.6309(2) 0.0300(5) Uani d . 1 A .
C C8 -0.1229(4) 0.37977(9) 0.5210(2) 0.0294(5) Uani d . 1 . .
C C9A 0.6772(5) 0.40623(12) 0.8627(3) 0.0267(9) Uani d PDU 0.675(8) A 1
H H9A 0.8081 0.4161 0.8096 0.032 Uiso calc PR 0.675(8) A 1
C C9B 0.5876(14) 0.4037(2) 0.9106(5) 0.052(3) Uani d PDU 0.325(8) A 1
H H9B 0.4761 0.4041 0.9799 0.063 Uiso calc PR 0.325(8) A 2
C C10A 0.6756(8) 0.44015(19) 0.9815(4) 0.0447(13) Uani d PDU 0.675(8) A 1
H H10A 0.5346 0.4354 1.0287 0.054 Uiso calc PR 0.675(8) A 1
H H10B 0.6956 0.4779 0.9620 0.054 Uiso calc PR 0.675(8) A 1
C C10B 0.7683(15) 0.4454(4) 0.9408(8) 0.054(3) Uani d PDU 0.325(8) A 2
H H10C 0.7012 0.4797 0.9635 0.065 Uiso calc PR 0.325(8) A 2
H H10D 0.8749 0.4502 0.8713 0.065 Uiso calc PR 0.325(8) A 2
C C11 0.8799(6) 0.41795(13) 1.0536(4) 0.0754(12) Uani d D 1 . .
H H11A 1.0166 0.4387 1.0354 0.091 Uiso calc PR 0.675(8) A 1
H H11B 0.8519 0.4189 1.1441 0.091 Uiso calc PR 0.675(8) A 1
H H11C 1.0272 0.4340 1.0732 0.091 Uiso d PR 0.325(8) A 2
H H11D 0.7826 0.4198 1.1279 0.091 Uiso d PR 0.325(8) A 2
C C12 0.9068(5) 0.36158(11) 1.0090(3) 0.0431(6) Uani d . 1 A .
H H12A 0.8976 0.3367 1.0796 0.052 Uiso calc R 1 . .
H H12B 1.0534 0.3568 0.9673 0.052 Uiso calc R 1 . .
C C13 0.7140(5) 0.35212(10) 0.9178(3) 0.0417(6) Uani d D 1 . .
H H13A 0.7567 0.3263 0.8532 0.050 Uiso calc PR 0.675(8) A 1
H H13B 0.5779 0.3394 0.9612 0.050 Uiso calc PR 0.675(8) A 1
H H13C 0.7728 0.3422 0.8352 0.050 Uiso d PR 0.325(8) A 2
H H13D 0.6146 0.3236 0.9481 0.050 Uiso d PR 0.325(8) A 2
C C14 -0.3000(4) 0.37178(9) 0.4292(2) 0.0305(5) Uani d . 1 B 2
C C15 -0.4765(4) 0.40780(10) 0.4209(2) 0.0356(5) Uani d . 1 B 2
H H15 -0.4818 0.4372 0.4752 0.043 Uiso calc R 1 B 2
C C16 -0.6434(4) 0.40057(12) 0.3334(3) 0.0444(6) Uani d . 1 B 2
H H16 -0.7626 0.4253 0.3272 0.053 Uiso calc R 1 B 2
C C17 -0.6375(5) 0.35756(13) 0.2550(3) 0.0483(7) Uani d . 1 B 2
H H17 -0.7534 0.3524 0.1957 0.058 Uiso calc R 1 B 2
C C18 -0.4623(5) 0.32203(12) 0.2631(2) 0.0448(6) Uani d . 1 B 2
H H18 -0.4584 0.2925 0.2091 0.054 Uiso calc R 1 B 2
C C19 -0.2934(4) 0.32909(10) 0.3487(2) 0.0366(5) Uani d . 1 B 2
H H19 -0.1724 0.3048 0.3527 0.044 Uiso calc R 1 B 2
C C20 0.2414(4) 0.26247(10) 0.5071(2) 0.0387(6) Uani d . 1 C 2
H H20A 0.3681 0.2819 0.5428 0.058 Uiso calc R 1 C 2
H H20B 0.2221 0.2727 0.4201 0.058 Uiso calc R 1 C 2
H H20C 0.2710 0.2246 0.5121 0.058 Uiso calc R 1 C 2

loop_
_atom_site_aniso_label
_atom_site_aniso_U_11
_atom_site_aniso_U_22
_atom_site_aniso_U_33
_atom_site_aniso_U_12
_atom_site_aniso_U_13
_atom_site_aniso_U_23
S1 0.0364(3) 0.0241(3) 0.0322(3) -0.0045(2) -0.0029(2) 0.0024(2)
O1 0.0363(9) 0.0261(8) 0.0324(9) 0.0025(7) -0.0072(7) 0.0017(6)
O2 0.0682(13) 0.0342(10) 0.0330(10) -0.0025(9) 0.0011(9) 0.0087(8)
C1 0.0324(12) 0.0235(10) 0.0262(11) -0.0018(8) -0.0006(9) 0.0013(8)
C2 0.0358(12) 0.0264(11) 0.0251(11) -0.0014(9) -0.0013(9) 0.0008(9)
C3 0.0471(14) 0.0244(11) 0.0328(12) 0.0012(10) -0.0112(11) 0.0026(9)
C4 0.0603(17) 0.0283(12) 0.0400(14) -0.0025(11) -0.0204(13) 0.0010(10)
C5 0.0616(17) 0.0264(12) 0.0406(14) -0.0038(11) -0.0191(13) -0.0029(10)
C6 0.0496(15) 0.0241(11) 0.0354(13) 0.0012(10) -0.0070(11) 0.0015(10)
C7 0.0363(12) 0.0284(11) 0.0254(11) 0.0013(9) -0.0025(9) 0.0008(9)
C8 0.0314(11) 0.0295(12) 0.0273(11) -0.0011(9) 0.0011(9) 0.0006(9)
C9A 0.0252(17) 0.0292(18) 0.0258(18) -0.0023(13) 0.0028(13) 0.0030(13)
C9B 0.062(6) 0.046(5) 0.050(5) -0.011(4) -0.016(5) 0.003(4)
C10A 0.041(3) 0.034(2) 0.059(3) 0.010(2) -0.026(2) -0.014(2)
C10B 0.030(5) 0.045(5) 0.087(7) 0.002(4) -0.002(5) -0.018(5)
C11 0.078(2) 0.0490(19) 0.100(3) 0.0152(17) -0.061(2) -0.0193(18)
C12 0.0372(14) 0.0417(15) 0.0505(16) 0.0036(11) -0.0111(12) 0.0004(12)
C13 0.0458(15) 0.0351(13) 0.0442(15) 0.0034(11) -0.0128(12) -0.0053(11)
C14 0.0296(11) 0.0348(12) 0.0271(11) -0.0022(9) -0.0014(9) 0.0043(9)
C15 0.0317(12) 0.0386(13) 0.0366(13) 0.0008(10) 0.0009(10) 0.0031(10)
C16 0.0315(13) 0.0531(17) 0.0485(16) 0.0027(12) -0.0036(11) 0.0111(13)
C17 0.0366(14) 0.067(2) 0.0408(15) -0.0094(13) -0.0133(12) 0.0061(14)
C18 0.0473(16) 0.0527(17) 0.0343(14) -0.0065(13) -0.0079(12) -0.0051(12)
C19 0.0366(13) 0.0394(14) 0.0338(13) -0.0003(10) -0.0040(10) -0.0007(10)
C20 0.0446(14) 0.0322(13) 0.0395(14) 0.0034(11) -0.0004(11) -0.0018(10)

loop_
_atom_type_symbol
_atom_type_description
_atom_type_scat_dispersion_real
_atom_type_scat_dispersion_imag
_atom_type_scat_source
C C 0.0033 0.0016 'International Tables Vol C Tables 4.2.6.8 and 6.1.1.4'
H H 0.0000 0.0000 'International Tables Vol C Tables 4.2.6.8 and 6.1.1.4'
O O 0.0106 0.0060 'International Tables Vol C Tables 4.2.6.8 and 6.1.1.4'
S S 0.1246 0.1234 'International Tables Vol C Tables 4.2.6.8 and 6.1.1.4'

loop_
_geom_angle_atom_site_label_1
_geom_angle_atom_site_label_2
_geom_angle_atom_site_label_3
_geom_angle_site_symmetry_1
_geom_angle_site_symmetry_3
_geom_angle
_geom_angle_publ_flag
O2 S1 C1 . . 106.54(11) ?
O2 S1 C20 . . 106.33(12) ?
C1 S1 C20 . . 97.78(11) ?
C8 O1 C7 . . 106.39(17) ?
C8 C1 C2 . . 107.1(2) ?
C8 C1 S1 . . 126.08(18) ?
C2 C1 S1 . . 126.56(17) ?
C7 C2 C3 . . 118.8(2) ?
C7 C2 C1 . . 105.1(2) ?
C3 C2 C1 . . 136.1(2) ?
C4 C3 C2 . . 119.4(2) ?
C4 C3 H3 . . 120.3 ?
C2 C3 H3 . . 120.3 ?
C3 C4 C5 . . 119.0(2) ?
C3 C4 C9B . . 117.0(3) ?
C5 C4 C9B . . 119.5(3) ?
C3 C4 C9A . . 121.9(2) ?
C5 C4 C9A . . 118.7(2) ?
C9B C4 C9A . . 28.0(3) ?
C6 C5 C4 . . 122.9(2) ?
C6 C5 H5 . . 118.6 ?
C4 C5 H5 . . 118.6 ?
C7 C6 C5 . . 116.1(2) ?
C7 C6 H6 . . 122.0 ?
C5 C6 H6 . . 122.0 ?
C6 C7 O1 . . 125.4(2) ?
C6 C7 C2 . . 123.9(2) ?
O1 C7 C2 . . 110.7(2) ?
C1 C8 O1 . . 110.6(2) ?
C1 C8 C14 . . 133.8(2) ?
O1 C8 C14 . . 115.5(2) ?
C13 C9A C4 . . 115.2(2) ?
C13 C9A C10A . . 100.5(3) ?
C4 C9A C10A . . 111.1(2) ?
C13 C9A H9A . . 109.9 ?
C4 C9A H9A . . 109.9 ?
C10A C9A H9A . . 109.9 ?
C13 C9B C4 . . 115.2(2) ?
C13 C9B C10B . . 103.6(6) ?
C4 C9B C10B . . 115.2(5) ?
C13 C9B H9B . . 107.5 ?
C4 C9B H9B . . 107.5 ?
C10B C9B H9B . . 107.5 ?
C9A C10A C11 . . 102.0(3) ?
C9A C10A H10A . . 111.4 ?
C11 C10A H10A . . 111.4 ?
C9A C10A H10B . . 111.4 ?
C11 C10A H10B . . 111.4 ?
H10A C10A H10B . . 109.2 ?
C9B C10B C11 . . 99.0(3) ?
C9B C10B H10C . . 112.0 ?
C11 C10B H10C . . 112.0 ?
C9B C10B H10D . . 112.0 ?
C11 C10B H10D . . 112.0 ?
H10C C10B H10D . . 109.6 ?
C12 C11 C10A . . 105.5(3) ?
C12 C11 C10B . . 102.7(5) ?
C10A C11 C10B . . 26.8(3) ?
C12 C11 H11A . . 110.6 ?
C10A C11 H11A . . 110.6 ?
C10B C11 H11A . . 87.6 ?
C12 C11 H11B . . 110.6 ?
C10A C11 H11B . . 110.6 ?
C10B C11 H11B . . 133.6 ?
H11A C11 H11B . . 108.8 ?
C12 C11 H11C . . 111.2 ?
C10A C11 H11C . . 130.7 ?
C10B C11 H11C . . 111.2 ?
H11A C11 H11C . . 25.0 ?
H11B C11 H11C . . 86.0 ?
C12 C11 H11D . . 111.2 ?
C10A C11 H11D . . 85.9 ?
C10B C11 H11D . . 111.2 ?
H11A C11 H11D . . 128.2 ?
H11B C11 H11D . . 26.2 ?
H11C C11 H11D . . 109.1 ?
C11 C12 C13 . . 105.8(2) ?
C11 C12 H12A . . 110.6 ?
C13 C12 H12A . . 110.6 ?
C11 C12 H12B . . 110.6 ?
C13 C12 H12B . . 110.6 ?
H12A C12 H12B . . 108.7 ?
C9A C13 C9B . . 28.5(3) ?
C9A C13 C12 . . 102.6(2) ?
C9B C13 C12 . . 105.7(3) ?
C9A C13 H13A . . 111.2 ?
C9B C13 H13A . . 131.7 ?
C12 C13 H13A . . 111.2 ?
C9A C13 H13B . . 111.2 ?
C9B C13 H13B . . 84.2 ?
C12 C13 H13B . . 111.2 ?
H13A C13 H13B . . 109.2 ?
C9A C13 H13C . . 86.0 ?
C9B C13 H13C . . 110.6 ?
C12 C13 H13C . . 110.6 ?
H13A C13 H13C . . 26.7 ?
H13B C13 H13C . . 129.2 ?
C9A C13 H13D . . 134.9 ?
C9B C13 H13D . . 110.6 ?
C12 C13 H13D . . 110.6 ?
H13A C13 H13D . . 84.4 ?
H13B C13 H13D . . 28.0 ?
H13C C13 H13D . . 108.7 ?
C19 C14 C15 . . 119.5(2) ?
C19 C14 C8 . . 120.7(2) ?
C15 C14 C8 . . 119.8(2) ?
C16 C15 C14 . . 119.9(2) ?
C16 C15 H15 . . 120.1 ?
C14 C15 H15 . . 120.1 ?
C17 C16 C15 . . 120.3(3) ?
C17 C16 H16 . . 119.9 ?
C15 C16 H16 . . 119.9 ?
C16 C17 C18 . . 119.8(3) ?
C16 C17 H17 . . 120.1 ?
C18 C17 H17 . . 120.1 ?
C19 C18 C17 . . 120.6(3) ?
C19 C18 H18 . . 119.7 ?
C17 C18 H18 . . 119.7 ?
C18 C19 C14 . . 120.0(2) ?
C18 C19 H19 . . 120.0 ?
C14 C19 H19 . . 120.0 ?
S1 C20 H20A . . 109.5 ?
S1 C20 H20B . . 109.5 ?
H20A C20 H20B . . 109.5 ?
S1 C20 H20C . . 109.5 ?
H20A C20 H20C . . 109.5 ?
H20B C20 H20C . . 109.5 ?

loop_
_geom_bond_atom_site_label_1
_geom_bond_atom_site_label_2
_geom_bond_site_symmetry_2
_geom_bond_distance
_geom_bond_publ_flag
S1 O2 . 1.4888(19) ?
S1 C1 . 1.758(2) ?
S1 C20 . 1.786(3) ?
O1 C8 . 1.379(3) ?
O1 C7 . 1.380(3) ?
C1 C8 . 1.363(3) ?
C1 C2 . 1.446(3) ?
C2 C7 . 1.387(3) ?
C2 C3 . 1.402(3) ?
C3 C4 . 1.385(3) ?
C3 H3 . 0.9500 ?
C4 C5 . 1.410(4) ?
C4 C9B . 1.539(4) ?
C4 C9A . 1.540(4) ?
C5 C6 . 1.377(4) ?
C5 H5 . 0.9500 ?
C6 C7 . 1.375(3) ?
C6 H6 . 0.9500 ?
C8 C14 . 1.461(3) ?
C9A C13 . 1.513(4) ?
C9A C10A . 1.544(4) ?
C9A H9A . 1.0000 ?
C9B C13 . 1.513(4) ?
C9B C10B . 1.543(4) ?
C9B H9B . 1.0000 ?
C10A C11 . 1.550(2) ?
C10A H10A . 0.9900 ?
C10A H10B . 0.9900 ?
C10B C11 . 1.551(2) ?
C10B H10C . 0.9900 ?
C10B H10D . 0.9900 ?
C11 C12 . 1.519(4) ?
C11 H11A . 0.9900 ?
C11 H11B . 0.9900 ?
C11 H11C . 0.9900 ?
C11 H11D . 0.9900 ?
C12 C13 . 1.530(4) ?
C12 H12A . 0.9900 ?
C12 H12B . 0.9900 ?
C13 H13A . 0.9900 ?
C13 H13B . 0.9900 ?
C13 H13C . 0.9900 ?
C13 H13D . 0.9900 ?
C14 C19 . 1.389(3) ?
C14 C15 . 1.397(3) ?
C15 C16 . 1.382(4) ?
C15 H15 . 0.9500 ?
C16 C17 . 1.382(4) ?
C16 H16 . 0.9500 ?
C17 C18 . 1.383(4) ?
C17 H17 . 0.9500 ?
C18 C19 . 1.377(4) ?
C18 H18 . 0.9500 ?
C19 H19 . 0.9500 ?
C20 H20A . 0.9800 ?
C20 H20B . 0.9800 ?
C20 H20C . 0.9800 ?

loop_
_geom_hbond_atom_site_label_D
_geom_hbond_atom_site_label_H
_geom_hbond_atom_site_label_A
_geom_hbond_site_symmetry_A
_geom_hbond_distance_DH
_geom_hbond_distance_HA
_geom_hbond_distance_DA
_geom_hbond_angle_DHA
C19 H19 O2 4_565 0.95 2.53 3.324(3) 142

loop_
_geom_torsion_atom_site_label_1
_geom_torsion_atom_site_label_2
_geom_torsion_atom_site_label_3
_geom_torsion_atom_site_label_4
_geom_torsion_site_symmetry_1
_geom_torsion_site_symmetry_2
_geom_torsion_site_symmetry_3
_geom_torsion_site_symmetry_4
_geom_torsion
_geom_torsion_publ_flag
O2 S1 C1 C8 . . . . -139.2(2) ?
C20 S1 C1 C8 . . . . 111.2(2) ?
O2 S1 C1 C2 . . . . 34.2(2) ?
C20 S1 C1 C2 . . . . -75.4(2) ?
C8 C1 C2 C7 . . . . 0.5(2) ?
S1 C1 C2 C7 . . . . -173.96(17) ?
C8 C1 C2 C3 . . . . -178.4(3) ?
S1 C1 C2 C3 . . . . 7.2(4) ?
C7 C2 C3 C4 . . . . -1.5(4) ?
C1 C2 C3 C4 . . . . 177.2(3) ?
C2 C3 C4 C5 . . . . 2.1(4) ?
C2 C3 C4 C9B . . . . 158.0(4) ?
C2 C3 C4 C9A . . . . -170.2(2) ?
C3 C4 C5 C6 . . . . -1.4(5) ?
C9B C4 C5 C6 . . . . -156.7(5) ?
C9A C4 C5 C6 . . . . 171.1(3) ?
C4 C5 C6 C7 . . . . 0.2(4) ?
C5 C6 C7 O1 . . . . -178.1(2) ?
C5 C6 C7 C2 . . . . 0.3(4) ?
C8 O1 C7 C6 . . . . 178.3(2) ?
C8 O1 C7 C2 . . . . -0.3(2) ?
C3 C2 C7 C6 . . . . 0.3(4) ?
C1 C2 C7 C6 . . . . -178.8(2) ?
C3 C2 C7 O1 . . . . 179.0(2) ?
C1 C2 C7 O1 . . . . -0.1(3) ?
C2 C1 C8 O1 . . . . -0.7(3) ?
S1 C1 C8 O1 . . . . 173.79(16) ?
C2 C1 C8 C14 . . . . 176.8(2) ?
S1 C1 C8 C14 . . . . -8.7(4) ?
C7 O1 C8 C1 . . . . 0.6(2) ?
C7 O1 C8 C14 . . . . -177.40(19) ?
C3 C4 C9A C13 . . . . -21.6(4) ?
C5 C4 C9A C13 . . . . 166.1(3) ?
C9B C4 C9A C13 . . . . 66.6(3) ?
C3 C4 C9A C10A . . . . -135.0(4) ?
C5 C4 C9A C10A . . . . 52.7(4) ?
C9B C4 C9A C10A . . . . -46.8(5) ?
C3 C4 C9B C13 . . . . 41.3(8) ?
C5 C4 C9B C13 . . . . -162.9(5) ?
C9A C4 C9B C13 . . . . -66.5(3) ?
C3 C4 C9B C10B . . . . 161.8(6) ?
C5 C4 C9B C10B . . . . -42.3(8) ?
C9A C4 C9B C10B . . . . 54.1(9) ?
C13 C9A C10A C11 . . . . 45.1(4) ?
C4 C9A C10A C11 . . . . 167.5(3) ?
C13 C9B C10B C11 . . . . -45.0(8) ?
C4 C9B C10B C11 . . . . -171.7(5) ?
C9A C10A C11 C12 . . . . -26.3(5) ?
C9A C10A C11 C10B . . . . 61.3(9) ?
C9B C10B C11 C12 . . . . 45.7(7) ?
C9B C10B C11 C10A . . . . -53.6(5) ?
C10A C11 C12 C13 . . . . -2.3(4) ?
C10B C11 C12 C13 . . . . -29.8(5) ?
C4 C9A C13 C9B . . . . -66.7(3) ?
C10A C9A C13 C9B . . . . 52.8(5) ?
C4 C9A C13 C12 . . . . -166.4(3) ?
C10A C9A C13 C12 . . . . -47.0(3) ?
C4 C9B C13 C9A . . . . 66.7(3) ?
C10B C9B C13 C9A . . . . -60.1(7) ?
C4 C9B C13 C12 . . . . 154.3(5) ?
C10B C9B C13 C12 . . . . 27.5(6) ?
C11 C12 C13 C9A . . . . 30.8(3) ?
C11 C12 C13 C9B . . . . 1.6(5) ?
C1 C8 C14 C19 . . . . -30.9(4) ?
O1 C8 C14 C19 . . . . 146.6(2) ?
C1 C8 C14 C15 . . . . 150.1(3) ?
O1 C8 C14 C15 . . . . -32.5(3) ?
C19 C14 C15 C16 . . . . 0.4(4) ?
C8 C14 C15 C16 . . . . 179.5(2) ?
C14 C15 C16 C17 . . . . 0.6(4) ?
C15 C16 C17 C18 . . . . -0.8(4) ?
C16 C17 C18 C19 . . . . 0.0(4) ?
C17 C18 C19 C14 . . . . 1.0(4) ?
C15 C14 C19 C18 . . . . -1.2(4) ?
C8 C14 C19 C18 . . . . 179.7(2) ?
